data_4132168
loop_
_publ_author_name
'Hartrampf, Nina'
'Winter, Nils'
'Pupo, Gabriele'
'Stoltz, Brian M.'
'Trauner, Dirk'

_publ_section_title
;
 Total Synthesis of the Norhasubanan Alkaloid Stephadiamine.
;
_journal_issue 28
_journal_name_full 'Journal of the American Chemical Society'
_journal_page_first 8675
_journal_page_last 8680
_journal_paper_doi 10.1021/jacs.8b01918
_journal_volume 140
_journal_year 2018
_chemical_formula_moiety 'C24 H30 N2 O7, H2 O'
_chemical_formula_sum 'C24 H32 N2 O8'
_chemical_formula_weight 476.51
_chemical_name_common NV1216AA
_space_group_crystal_system monoclinic
_space_group_IT_number 14
_space_group_name_Hall '-P 2ybc'
_space_group_name_H-M_alt 'P 1 21/c 1'
_atom_sites_solution_hydrogens mixed
_audit_block_code C24H30N2O7_H2O_vv363_trauner
_audit_creation_method 'APEX3 v2016.9-0'
_audit_update_record 11-May-17
_cell_angle_alpha 90
_cell_angle_beta 93.409(2)
_cell_angle_gamma 90
_cell_formula_units_Z 4
_cell_length_a 10.0419(7)
_cell_length_b 18.4401(10)
_cell_length_c 12.5503(7)
_cell_measurement_reflns_used 9889
_cell_measurement_temperature 100.(2)
_cell_measurement_theta_max 36.3203
_cell_measurement_theta_min 2.7440
_cell_volume 2319.9(2)
_computing_cell_refinement 'SAINT V8.37A (Bruker AXS Inc., 2015)'
_computing_data_collection 'APEX3 v2016.5-0, Bruker AXS (2016)'
_computing_data_reduction 'SAINT V8.37A (Bruker AXS Inc., 2015)'
_computing_molecular_graphics 'shelXle (C.B. Huebschle, rev 807)'
_computing_structure_refinement 'SHELXL-2014/7 (Sheldrick, 2014)'
_computing_structure_solution 'XT, VERSION 2014/5'
_diffrn_ambient_temperature 100.(2)
_diffrn_detector_area_resol_mean 7.4074
_diffrn_measured_fraction_theta_full 0.996
_diffrn_measured_fraction_theta_max 0.997
_diffrn_measurement_device 'fixed-chi three-circle diffractometer'
_diffrn_measurement_device_type 'Bruker D8 Venture TXS'
_diffrn_measurement_method 'mix of phi and omega scans'
_diffrn_radiation_monochromator 'focusing mirrors'
_diffrn_radiation_type MoK\a
_diffrn_radiation_wavelength 0.71073
_diffrn_reflns_av_R_equivalents 0.0399
_diffrn_reflns_av_unetI/netI 0.0339
_diffrn_reflns_Laue_measured_fraction_full 0.996
_diffrn_reflns_Laue_measured_fraction_max 0.997
_diffrn_reflns_limit_h_max 12
_diffrn_reflns_limit_h_min -12
_diffrn_reflns_limit_k_max 23
_diffrn_reflns_limit_k_min -23
_diffrn_reflns_limit_l_max 15
_diffrn_reflns_limit_l_min -15
_diffrn_reflns_number 20766
_diffrn_reflns_point_group_measured_fraction_full 0.996
_diffrn_reflns_point_group_measured_fraction_max 0.997
_diffrn_reflns_theta_full 25.242
_diffrn_reflns_theta_max 26.372
_diffrn_reflns_theta_min 3.252
_diffrn_source 'rotating anode (TXS)'
_diffrn_source_current 50
_diffrn_source_power 2.5
_diffrn_source_type 'Bruker TXS'
_diffrn_source_voltage 50
_exptl_absorpt_coefficient_mu 0.103
_exptl_absorpt_correction_T_max 0.9705
_exptl_absorpt_correction_T_min 0.9250
_exptl_absorpt_correction_type multi-scan
_exptl_absorpt_process_details
;
SADABS-2016/2 - Bruker AXS area detector scaling and absorption correction
;
_exptl_crystal_colour colourless
_exptl_crystal_density_diffrn 1.364
_exptl_crystal_density_method 'not measured'
_exptl_crystal_description block
_exptl_crystal_F_000 1016
_exptl_crystal_size_max 0.100
_exptl_crystal_size_mid 0.060
_exptl_crystal_size_min 0.040
_refine_diff_density_max 0.360
_refine_diff_density_min -0.226
_refine_diff_density_rms 0.046
_refine_ls_extinction_method none
_refine_ls_goodness_of_fit_ref 1.052
_refine_ls_hydrogen_treatment mixed
_refine_ls_matrix_type full
_refine_ls_number_parameters 325
_refine_ls_number_reflns 4735
_refine_ls_number_restraints 0
_refine_ls_restrained_S_all 1.052
_refine_ls_R_factor_all 0.0475
_refine_ls_R_factor_gt 0.0402
_refine_ls_shift/su_max 0.000
_refine_ls_shift/su_mean 0.000
_refine_ls_structure_factor_coef Fsqd
_refine_ls_weighting_details 'w=1/[\s^2^(Fo^2^)+(0.0397P)^2^+1.4833P] where P=(Fo^2^+2Fc^2^)/3'
_refine_ls_weighting_scheme calc
_refine_ls_wR_factor_gt 0.0983
_refine_ls_wR_factor_ref 0.1021
_reflns_Friedel_coverage 0.000
_reflns_number_gt 4076
_reflns_number_total 4735
_reflns_threshold_expression 'I > 2\s(I)'
_cod_data_source_file ja8b01918_si_002.cif
_cod_data_source_block vv363
_cod_depositor_comments
;
The following automatic conversions were performed:

data item '_exptl_absorpt_correction_type' value 'Multi-Scan' was
changed to 'multi-scan' in accordance with the
/home/saulius/struct/COD-crude-data/automatic-downloads/DataCite-retrospective/ACS/depositions/lib/dictionaries/cif_core.dic
dictionary named 'cif_core.dic' version 2.4.2 last updated on
2011-04-26.

Automatic conversion script
Id: cif_fix_values 6909 2019-04-08 15:41:33Z antanas 
;
_cod_database_code 4132168
_shelx_estimated_absorpt_t_min 0.990
_shelx_estimated_absorpt_t_max 0.996
_shelx_space_group_comment
;
The symmetry employed for this shelxl refinement is uniquely defined
by the following loop, which should always be used as a source of
symmetry information in preference to the above space-group names.
They are only intended as comments.
;

loop_
_space_group_symop_operation_xyz
'x, y, z'
'-x, y+1/2, -z+1/2'
'-x, -y, -z'
'x, -y-1/2, z-1/2'

loop_
_atom_site_label
_atom_site_type_symbol
_atom_site_fract_x
_atom_site_fract_y
_atom_site_fract_z
_atom_site_U_iso_or_equiv
_atom_site_adp_type
_atom_site_occupancy
_atom_site_site_symmetry_order
_atom_site_calc_flag
_atom_site_refinement_flags_posn
_atom_site_refinement_flags_adp
O1 O 0.51644(11) 0.34440(6) 0.06572(8) 0.0196(2) Uani 1 1 d . .
O2 O 0.52219(12) 0.36803(6) 0.24525(9) 0.0233(3) Uani 1 1 d . .
O3 O 0.43728(10) 0.50472(6) 0.38683(8) 0.0174(2) Uani 1 1 d . .
O4 O 0.56681(10) 0.53752(6) 0.26286(8) 0.0194(2) Uani 1 1 d . .
O5 O -0.07563(11) 0.43820(6) 0.07991(9) 0.0218(3) Uani 1 1 d . .
O6 O -0.01909(10) 0.65440(6) 0.32974(8) 0.0168(2) Uani 1 1 d . .
O7 O -0.02230(11) 0.70110(6) 0.53234(9) 0.0224(3) Uani 1 1 d . .
O8 O 0.71792(12) 0.54650(7) 0.08455(9) 0.0253(3) Uani 1 1 d . .
H82 H 0.772(3) 0.5085(14) 0.0880(19) 0.050(7) Uiso 1 1 d . .
H81 H 0.664(2) 0.5390(12) 0.142(2) 0.046(6) Uiso 1 1 d . .
N1 N 0.41133(13) 0.44011(7) 0.12203(10) 0.0150(3) Uani 1 1 d . .
H1 H 0.3835(19) 0.4433(11) 0.0537(17) 0.027(5) Uiso 1 1 d . .
N2 N 0.13269(12) 0.42924(7) 0.16360(10) 0.0155(3) Uani 1 1 d . .
C1 C 0.48715(15) 0.38240(8) 0.15319(12) 0.0166(3) Uani 1 1 d . .
C2 C 0.35484(14) 0.49063(8) 0.19502(11) 0.0133(3) Uani 1 1 d . .
C3 C 0.46157(14) 0.51082(8) 0.28399(12) 0.0145(3) Uani 1 1 d . .
C4 C 0.31632(15) 0.47051(8) 0.42671(12) 0.0165(3) Uani 1 1 d . .
H4 H 0.3431 0.4407 0.4910 0.020 Uiso 1 1 calc R U
C5 C 0.24945(15) 0.42159(8) 0.34323(12) 0.0156(3) Uani 1 1 d . .
H5A H 0.1652 0.4021 0.3687 0.019 Uiso 1 1 calc R U
H5B H 0.3086 0.3804 0.3279 0.019 Uiso 1 1 calc R U
C6 C 0.22132(14) 0.46688(8) 0.24333(11) 0.0129(3) Uani 1 1 d . .
C7 C 0.14508(14) 0.54107(8) 0.26312(11) 0.0129(3) Uani 1 1 d . .
C8 C 0.00704(15) 0.53013(8) 0.20536(12) 0.0167(3) Uani 1 1 d . .
H8A H -0.0623 0.5255 0.2578 0.020 Uiso 1 1 calc R U
H8B H -0.0156 0.5719 0.1582 0.020 Uiso 1 1 calc R U
C9 C 0.01470(15) 0.46206(8) 0.14100(12) 0.0164(3) Uani 1 1 d . .
C10 C 0.31631(15) 0.56034(8) 0.13389(11) 0.0149(3) Uani 1 1 d . .
H10A H 0.3964 0.5892 0.1194 0.018 Uiso 1 1 calc R U
H10B H 0.2666 0.5492 0.0654 0.018 Uiso 1 1 calc R U
C11 C 0.22869(15) 0.60041(8) 0.20880(12) 0.0164(3) Uani 1 1 d . .
H11A H 0.1693 0.6349 0.1685 0.020 Uiso 1 1 calc R U
H11B H 0.2841 0.6277 0.2630 0.020 Uiso 1 1 calc R U
C12 C 0.13728(14) 0.56113(8) 0.38013(11) 0.0135(3) Uani 1 1 d . .
C13 C 0.05471(14) 0.61795(8) 0.40860(12) 0.0143(3) Uani 1 1 d . .
C14 C 0.05706(15) 0.64238(8) 0.51496(12) 0.0173(3) Uani 1 1 d . .
C15 C 0.13895(16) 0.60866(9) 0.59277(12) 0.0193(3) Uani 1 1 d . .
H15 H 0.1381 0.6238 0.6651 0.023 Uiso 1 1 calc R U
C16 C 0.22245(15) 0.55250(8) 0.56422(12) 0.0178(3) Uani 1 1 d . .
H16 H 0.2795 0.5298 0.6173 0.021 Uiso 1 1 calc R U
C17 C 0.22325(14) 0.52931(8) 0.45911(12) 0.0156(3) Uani 1 1 d . .
C18 C 0.58460(15) 0.27355(8) 0.07576(13) 0.0195(3) Uani 1 1 d . .
C19 C 0.49880(17) 0.22115(9) 0.13463(15) 0.0271(4) Uani 1 1 d . .
H19A H 0.5350 0.1720 0.1294 0.041 Uiso 1 1 calc R U
H19B H 0.4074 0.2222 0.1027 0.041 Uiso 1 1 calc R U
H19C H 0.4986 0.2353 0.2099 0.041 Uiso 1 1 calc R U
C20 C 0.5911(2) 0.25000(10) -0.04006(15) 0.0341(4) Uani 1 1 d . .
H20A H 0.6299 0.2013 -0.0427 0.051 Uiso 1 1 calc R U
H20B H 0.6467 0.2841 -0.0776 0.051 Uiso 1 1 calc R U
H20C H 0.5009 0.2494 -0.0745 0.051 Uiso 1 1 calc R U
C21 C 0.72314(17) 0.28295(9) 0.12907(17) 0.0311(4) Uani 1 1 d . .
H21A H 0.7737 0.2379 0.1227 0.047 Uiso 1 1 calc R U
H21B H 0.7159 0.2946 0.2047 0.047 Uiso 1 1 calc R U
H21C H 0.7692 0.3225 0.0942 0.047 Uiso 1 1 calc R U
C22 C 0.15698(16) 0.35687(8) 0.12088(13) 0.0197(3) Uani 1 1 d . .
H22A H 0.0724 0.3304 0.1120 0.029 Uiso 1 1 calc R U
H22B H 0.2185 0.3304 0.1705 0.029 Uiso 1 1 calc R U
H22C H 0.1963 0.3613 0.0516 0.029 Uiso 1 1 calc R U
C23 C -0.16168(15) 0.65281(9) 0.33846(14) 0.0220(3) Uani 1 1 d . .
H23A H -0.2064 0.6665 0.2699 0.033 Uiso 1 1 calc R U
H23B H -0.1863 0.6871 0.3937 0.033 Uiso 1 1 calc R U
H23C H -0.1892 0.6038 0.3578 0.033 Uiso 1 1 calc R U
C24 C -0.00373(19) 0.73638(10) 0.63332(14) 0.0283(4) Uani 1 1 d . .
H24A H -0.0563 0.7812 0.6325 0.042 Uiso 1 1 calc R U
H24B H 0.0909 0.7480 0.6474 0.042 Uiso 1 1 calc R U
H24C H -0.0331 0.7042 0.6895 0.042 Uiso 1 1 calc R U

loop_
_atom_site_aniso_label
_atom_site_aniso_U_11
_atom_site_aniso_U_22
_atom_site_aniso_U_33
_atom_site_aniso_U_23
_atom_site_aniso_U_13
_atom_site_aniso_U_12
O1 0.0250(6) 0.0169(5) 0.0175(5) 0.0003(4) 0.0048(4) 0.0095(4)
O2 0.0265(6) 0.0257(6) 0.0175(6) 0.0022(5) 0.0002(5) 0.0097(5)
O3 0.0124(5) 0.0256(6) 0.0143(5) 0.0011(4) 0.0007(4) -0.0016(4)
O4 0.0138(5) 0.0253(6) 0.0193(5) -0.0006(4) 0.0021(4) -0.0017(4)
O5 0.0168(5) 0.0252(6) 0.0228(6) -0.0056(5) -0.0038(4) -0.0021(5)
O6 0.0141(5) 0.0167(5) 0.0199(5) 0.0013(4) 0.0026(4) 0.0022(4)
O7 0.0261(6) 0.0189(6) 0.0229(6) -0.0073(4) 0.0063(5) 0.0027(5)
O8 0.0214(6) 0.0365(7) 0.0183(6) 0.0007(5) 0.0026(5) 0.0051(5)
N1 0.0163(6) 0.0170(6) 0.0118(6) -0.0010(5) 0.0014(5) 0.0043(5)
N2 0.0160(6) 0.0136(6) 0.0168(6) -0.0029(5) -0.0001(5) -0.0012(5)
C1 0.0151(7) 0.0168(7) 0.0181(7) 0.0007(6) 0.0033(6) 0.0019(6)
C2 0.0132(7) 0.0140(7) 0.0128(7) -0.0006(5) 0.0014(5) 0.0017(5)
C3 0.0136(7) 0.0144(7) 0.0156(7) -0.0002(5) 0.0004(5) 0.0034(6)
C4 0.0144(7) 0.0205(7) 0.0147(7) 0.0032(6) 0.0015(6) -0.0001(6)
C5 0.0152(7) 0.0150(7) 0.0168(7) 0.0018(6) 0.0021(6) 0.0019(6)
C6 0.0131(7) 0.0125(7) 0.0130(7) -0.0016(5) 0.0007(5) -0.0005(5)
C7 0.0124(7) 0.0124(7) 0.0140(7) -0.0010(5) 0.0010(5) 0.0013(5)
C8 0.0143(7) 0.0183(7) 0.0172(7) -0.0021(6) -0.0015(6) 0.0015(6)
C9 0.0150(7) 0.0185(7) 0.0156(7) 0.0004(6) 0.0018(6) -0.0018(6)
C10 0.0161(7) 0.0149(7) 0.0139(7) 0.0017(5) 0.0022(6) 0.0021(6)
C11 0.0172(7) 0.0134(7) 0.0190(7) 0.0010(6) 0.0049(6) 0.0015(6)
C12 0.0120(7) 0.0139(7) 0.0148(7) -0.0009(5) 0.0023(5) -0.0038(5)
C13 0.0126(7) 0.0137(7) 0.0169(7) -0.0002(5) 0.0026(5) -0.0037(5)
C14 0.0159(7) 0.0145(7) 0.0223(8) -0.0028(6) 0.0073(6) -0.0032(6)
C15 0.0217(8) 0.0211(8) 0.0156(7) -0.0040(6) 0.0048(6) -0.0067(6)
C16 0.0179(7) 0.0207(8) 0.0148(7) 0.0006(6) 0.0002(6) -0.0037(6)
C17 0.0144(7) 0.0165(7) 0.0161(7) -0.0005(6) 0.0017(6) -0.0016(6)
C18 0.0187(8) 0.0127(7) 0.0275(8) 0.0006(6) 0.0045(6) 0.0056(6)
C19 0.0233(9) 0.0232(8) 0.0352(10) 0.0046(7) 0.0041(7) -0.0006(7)
C20 0.0503(12) 0.0220(9) 0.0311(10) -0.0031(7) 0.0123(9) 0.0132(8)
C21 0.0181(8) 0.0200(8) 0.0552(12) -0.0023(8) 0.0038(8) 0.0034(7)
C22 0.0225(8) 0.0147(7) 0.0219(8) -0.0046(6) 0.0018(6) -0.0010(6)
C23 0.0138(7) 0.0235(8) 0.0289(9) -0.0005(7) 0.0020(6) 0.0035(6)
C24 0.0341(10) 0.0236(9) 0.0279(9) -0.0126(7) 0.0072(7) -0.0033(7)

loop_
_atom_type_symbol
_atom_type_description
_atom_type_scat_dispersion_real
_atom_type_scat_dispersion_imag
_atom_type_scat_source
C C 0.0033 0.0016 'International Tables Vol C Tables 4.2.6.8 and 6.1.1.4'
H H 0.0000 0.0000 'International Tables Vol C Tables 4.2.6.8 and 6.1.1.4'
N N 0.0061 0.0033 'International Tables Vol C Tables 4.2.6.8 and 6.1.1.4'
O O 0.0106 0.0060 'International Tables Vol C Tables 4.2.6.8 and 6.1.1.4'

loop_
_geom_angle_atom_site_label_1
_geom_angle_atom_site_label_2
_geom_angle_atom_site_label_3
_geom_angle
C1 O1 C18 120.82(12)
C3 O3 C4 124.34(11)
C13 O6 C23 115.47(11)
C14 O7 C24 117.08(13)
H82 O8 H81 103(2)
C1 N1 C2 123.99(13)
C1 N1 H1 118.1(13)
C2 N1 H1 117.2(13)
C9 N2 C22 119.77(13)
C9 N2 C6 114.85(12)
C22 N2 C6 124.84(12)
O2 C1 O1 126.48(14)
O2 C1 N1 124.88(14)
O1 C1 N1 108.64(13)
N1 C2 C10 108.65(12)
N1 C2 C3 109.36(12)
C10 C2 C3 107.61(12)
N1 C2 C6 116.24(12)
C10 C2 C6 103.39(11)
C3 C2 C6 111.11(11)
O4 C3 O3 117.35(13)
O4 C3 C2 121.11(13)
O3 C3 C2 121.34(12)
O3 C4 C17 108.64(12)
O3 C4 C5 111.08(12)
C17 C4 C5 111.14(12)
O3 C4 H4 108.6
C17 C4 H4 108.6
C5 C4 H4 108.6
C4 C5 C6 107.31(12)
C4 C5 H5A 110.3
C6 C5 H5A 110.3
C4 C5 H5B 110.3
C6 C5 H5B 110.3
H5A C5 H5B 108.5
N2 C6 C5 112.15(12)
N2 C6 C2 111.43(11)
C5 C6 C2 110.59(12)
N2 C6 C7 103.52(11)
C5 C6 C7 114.25(11)
C2 C6 C7 104.50(11)
C12 C7 C8 112.95(12)
C12 C7 C11 108.13(11)
C8 C7 C11 112.28(12)
C12 C7 C6 114.32(11)
C8 C7 C6 103.98(11)
C11 C7 C6 104.94(11)
C9 C8 C7 106.87(12)
C9 C8 H8A 110.3
C7 C8 H8A 110.3
C9 C8 H8B 110.3
C7 C8 H8B 110.3
H8A C8 H8B 108.6
O5 C9 N2 125.20(14)
O5 C9 C8 125.09(14)
N2 C9 C8 109.65(13)
C11 C10 C2 103.67(11)
C11 C10 H10A 111.0
C2 C10 H10A 111.0
C11 C10 H10B 111.0
C2 C10 H10B 111.0
H10A C10 H10B 109.0
C10 C11 C7 106.03(11)
C10 C11 H11A 110.5
C7 C11 H11A 110.5
C10 C11 H11B 110.5
C7 C11 H11B 110.5
H11A C11 H11B 108.7
C13 C12 C17 118.86(13)
C13 C12 C7 119.69(13)
C17 C12 C7 121.02(13)
O6 C13 C12 119.03(13)
O6 C13 C14 120.24(13)
C12 C13 C14 120.42(14)
O7 C14 C15 124.68(14)
O7 C14 C13 115.27(14)
C15 C14 C13 120.02(14)
C14 C15 C16 119.56(14)
C14 C15 H15 120.2
C16 C15 H15 120.2
C17 C16 C15 120.76(14)
C17 C16 H16 119.6
C15 C16 H16 119.6
C16 C17 C12 120.31(14)
C16 C17 C4 121.22(13)
C12 C17 C4 118.47(13)
O1 C18 C19 109.36(12)
O1 C18 C21 110.17(13)
C19 C18 C21 113.00(14)
O1 C18 C20 102.52(12)
C19 C18 C20 109.97(14)
C21 C18 C20 111.32(15)
C18 C19 H19A 109.5
C18 C19 H19B 109.5
H19A C19 H19B 109.5
C18 C19 H19C 109.5
H19A C19 H19C 109.5
H19B C19 H19C 109.5
C18 C20 H20A 109.5
C18 C20 H20B 109.5
H20A C20 H20B 109.5
C18 C20 H20C 109.5
H20A C20 H20C 109.5
H20B C20 H20C 109.5
C18 C21 H21A 109.5
C18 C21 H21B 109.5
H21A C21 H21B 109.5
C18 C21 H21C 109.5
H21A C21 H21C 109.5
H21B C21 H21C 109.5
N2 C22 H22A 109.5
N2 C22 H22B 109.5
H22A C22 H22B 109.5
N2 C22 H22C 109.5
H22A C22 H22C 109.5
H22B C22 H22C 109.5
O6 C23 H23A 109.5
O6 C23 H23B 109.5
H23A C23 H23B 109.5
O6 C23 H23C 109.5
H23A C23 H23C 109.5
H23B C23 H23C 109.5
O7 C24 H24A 109.5
O7 C24 H24B 109.5
H24A C24 H24B 109.5
O7 C24 H24C 109.5
H24A C24 H24C 109.5
H24B C24 H24C 109.5

loop_
_geom_bond_atom_site_label_1
_geom_bond_atom_site_label_2
_geom_bond_distance
O1 C1 1.3495(18)
O1 C18 1.4768(18)
O2 C1 1.2168(19)
O3 C3 1.3325(18)
O3 C4 1.4819(18)
O4 C3 1.2095(18)
O5 C9 1.2335(18)
O6 C13 1.3761(18)
O6 C23 1.4429(18)
O7 C14 1.3697(19)
O7 C24 1.4269(19)
O8 H82 0.88(3)
O8 H81 0.93(3)
N1 C1 1.3526(19)
N1 C2 1.4459(18)
N1 H1 0.89(2)
N2 C9 1.345(2)
N2 C22 1.4641(19)
N2 C6 1.4728(18)
C2 C10 1.5347(19)
C2 C3 1.547(2)
C2 C6 1.567(2)
C4 C17 1.503(2)
C4 C5 1.510(2)
C4 H4 1.0000
C5 C6 1.5189(19)
C5 H5A 0.9900
C5 H5B 0.9900
C6 C7 1.5943(19)
C7 C12 1.5209(19)
C7 C8 1.539(2)
C7 C11 1.560(2)
C8 C9 1.497(2)
C8 H8A 0.9900
C8 H8B 0.9900
C10 C11 1.517(2)
C10 H10A 0.9900
C10 H10B 0.9900
C11 H11A 0.9900
C11 H11B 0.9900
C12 C13 1.396(2)
C12 C17 1.404(2)
C13 C14 1.408(2)
C14 C15 1.386(2)
C15 C16 1.393(2)
C15 H15 0.9500
C16 C17 1.387(2)
C16 H16 0.9500
C18 C19 1.516(2)
C18 C21 1.517(2)
C18 C20 1.522(2)
C19 H19A 0.9800
C19 H19B 0.9800
C19 H19C 0.9800
C20 H20A 0.9800
C20 H20B 0.9800
C20 H20C 0.9800
C21 H21A 0.9800
C21 H21B 0.9800
C21 H21C 0.9800
C22 H22A 0.9800
C22 H22B 0.9800
C22 H22C 0.9800
C23 H23A 0.9800
C23 H23B 0.9800
C23 H23C 0.9800
C24 H24A 0.9800
C24 H24B 0.9800
C24 H24C 0.9800

loop_
_geom_hbond_atom_site_label_D
_geom_hbond_atom_site_label_H
_geom_hbond_atom_site_label_A
_geom_hbond_distance_DH
_geom_hbond_distance_HA
_geom_hbond_distance_DA
_geom_hbond_angle_DHA
_geom_hbond_site_symmetry_A
O8 H82 O5 0.88(3) 2.02(3) 2.8818(17) 166(2) 1_655
O8 H81 O4 0.93(3) 1.86(3) 2.7825(16) 171(2) .
N1 H1 O8 0.89(2) 1.97(2) 2.8403(17) 167.0(18) 3_665

loop_
_geom_torsion_atom_site_label_1
_geom_torsion_atom_site_label_2
_geom_torsion_atom_site_label_3
_geom_torsion_atom_site_label_4
_geom_torsion
C18 O1 C1 O2 7.4(2)
C18 O1 C1 N1 -172.61(12)
C2 N1 C1 O2 -3.7(2)
C2 N1 C1 O1 176.29(13)
C1 N1 C2 C10 161.62(14)
C1 N1 C2 C3 44.43(18)
C1 N1 C2 C6 -82.35(17)
C4 O3 C3 O4 -177.24(13)
C4 O3 C3 C2 7.8(2)
N1 C2 C3 O4 57.95(18)
C10 C2 C3 O4 -59.90(17)
C6 C2 C3 O4 -172.41(13)
N1 C2 C3 O3 -127.28(14)
C10 C2 C3 O3 114.87(14)
C6 C2 C3 O3 2.36(18)
C3 O3 C4 C17 -102.80(15)
C3 O3 C4 C5 19.75(18)
O3 C4 C5 C6 -55.55(15)
C17 C4 C5 C6 65.53(15)
C9 N2 C6 C5 116.96(14)
C22 N2 C6 C5 -54.53(18)
C9 N2 C6 C2 -118.45(14)
C22 N2 C6 C2 70.06(17)
C9 N2 C6 C7 -6.67(16)
C22 N2 C6 C7 -178.17(13)
C4 C5 C6 N2 -168.62(12)
C4 C5 C6 C2 66.33(14)
C4 C5 C6 C7 -51.22(15)
N1 C2 C6 N2 -38.70(16)
C10 C2 C6 N2 80.23(13)
C3 C2 C6 N2 -164.60(11)
N1 C2 C6 C5 86.75(15)
C10 C2 C6 C5 -154.32(12)
C3 C2 C6 C5 -39.15(15)
N1 C2 C6 C7 -149.86(12)
C10 C2 C6 C7 -30.93(13)
C3 C2 C6 C7 84.24(13)
N2 C6 C7 C12 133.56(12)
C5 C6 C7 C12 11.32(17)
C2 C6 C7 C12 -109.68(13)
N2 C6 C7 C8 9.95(14)
C5 C6 C7 C8 -112.29(13)
C2 C6 C7 C8 126.71(12)
N2 C6 C7 C11 -108.14(12)
C5 C6 C7 C11 129.62(13)
C2 C6 C7 C11 8.62(14)
C12 C7 C8 C9 -134.62(13)
C11 C7 C8 C9 102.79(14)
C6 C7 C8 C9 -10.12(15)
C22 N2 C9 O5 -5.0(2)
C6 N2 C9 O5 -177.00(14)
C22 N2 C9 C8 172.20(13)
C6 N2 C9 C8 0.24(17)
C7 C8 C9 O5 -176.11(14)
C7 C8 C9 N2 6.65(17)
N1 C2 C10 C11 166.31(12)
C3 C2 C10 C11 -75.39(14)
C6 C2 C10 C11 42.26(14)
C2 C10 C11 C7 -37.11(15)
C12 C7 C11 C10 139.62(12)
C8 C7 C11 C10 -95.09(14)
C6 C7 C11 C10 17.22(14)
C8 C7 C12 C13 -50.73(17)
C11 C7 C12 C13 74.15(16)
C6 C7 C12 C13 -169.37(12)
C8 C7 C12 C17 136.86(14)
C11 C7 C12 C17 -98.25(15)
C6 C7 C12 C17 18.22(19)
C23 O6 C13 C12 120.68(14)
C23 O6 C13 C14 -65.68(17)
C17 C12 C13 O6 173.09(12)
C7 C12 C13 O6 0.52(19)
C17 C12 C13 C14 -0.5(2)
C7 C12 C13 C14 -173.10(13)
C24 O7 C14 C15 10.0(2)
C24 O7 C14 C13 -168.06(13)
O6 C13 C14 O7 2.8(2)
C12 C13 C14 O7 176.33(13)
O6 C13 C14 C15 -175.37(13)
C12 C13 C14 C15 -1.8(2)
O7 C14 C15 C16 -175.46(14)
C13 C14 C15 C16 2.5(2)
C14 C15 C16 C17 -0.9(2)
C15 C16 C17 C12 -1.5(2)
C15 C16 C17 C4 177.86(14)
C13 C12 C17 C16 2.2(2)
C7 C12 C17 C16 174.65(13)
C13 C12 C17 C4 -177.20(13)
C7 C12 C17 C4 -4.7(2)
O3 C4 C17 C16 -95.35(16)
C5 C4 C17 C16 142.14(14)
O3 C4 C17 C12 84.03(15)
C5 C4 C17 C12 -38.48(18)
C1 O1 C18 C19 60.98(18)
C1 O1 C18 C21 -63.78(18)
C1 O1 C18 C20 177.65(14)
